data_1517461
loop_
_publ_author_name
'Simelane, Sandile B.'
'Kinfe, Henok H.'
'Muller, Alfred'
'Williams, D Bradley G'

_publ_section_title
;
 Aluminum Triflate Catalyzed Tandem Reactions of d-Galactal: Toward Chiral
 Benzopyrans, Chromenes, and Chromans.
;
_journal_issue 17
_journal_name_full 'Organic letters'
_journal_page_first 4543
_journal_paper_doi 10.1021/ol502305j
_journal_volume 16
_journal_year 2014
_chemical_absolute_configuration rm
_chemical_formula_moiety 'C17 H20 O6'
_chemical_formula_sum 'C17 H20 O6'
_chemical_formula_weight 320.33
_chemical_name_systematic
; 
 ? 
;
_space_group_crystal_system orthorhombic
_space_group_IT_number 19
_space_group_name_Hall 'P 2ac 2ab'
_space_group_name_H-M_alt 'P 21 21 21'
_symmetry_space_group_name_Hall 'P 2ac 2ab'
_symmetry_space_group_name_H-M 'P 21 21 21'
_atom_sites_solution_hydrogens geom
_audit_creation_method SHELXL-2014
_cell_angle_alpha 90
_cell_angle_beta 90
_cell_angle_gamma 90
_cell_formula_units_Z 4
_cell_length_a 7.0361(7)
_cell_length_b 14.3568(14)
_cell_length_c 15.7212(16)
_cell_measurement_reflns_used 9505
_cell_measurement_temperature 100(2)
_cell_measurement_theta_max 28.26
_cell_measurement_theta_min 2.59
_cell_volume 1588.1(3)
_computing_cell_refinement 'SAINT (Bruker, 2008)'
_computing_data_collection 'APEX2 (Bruker, 2011)'
_computing_data_reduction 'SAINT and XPREP (Bruker, 2008)'
_computing_molecular_graphics 'DIAMOND (Brandenburg & Putz, 2005)'
_computing_publication_material 'publCIF (Westrip, 2010) & WinGX (Farrugia, 1999)'
_computing_structure_refinement 'SHELXL-2014 (Sheldrick, 2014)'
_computing_structure_solution 'SIR97 (Altomare <i>et al.</i>, 1999)'
_diffrn_ambient_temperature 100(2)
_diffrn_detector_area_resol_mean 8.4
_diffrn_measured_fraction_theta_full 1.000
_diffrn_measured_fraction_theta_max 0.999
_diffrn_measurement_device_type 'Bruker APEX-DUO 4K CCD'
_diffrn_measurement_method '\f and \w scans'
_diffrn_radiation_type MoK\a
_diffrn_radiation_wavelength 0.71073
_diffrn_reflns_av_R_equivalents 0.0389
_diffrn_reflns_av_unetI/netI 0.0159
_diffrn_reflns_Laue_measured_fraction_full 1.000
_diffrn_reflns_Laue_measured_fraction_max 0.999
_diffrn_reflns_limit_h_max 9
_diffrn_reflns_limit_h_min -9
_diffrn_reflns_limit_k_max 19
_diffrn_reflns_limit_k_min -19
_diffrn_reflns_limit_l_max 21
_diffrn_reflns_limit_l_min -21
_diffrn_reflns_number 47669
_diffrn_reflns_point_group_measured_fraction_full 1.000
_diffrn_reflns_point_group_measured_fraction_max 0.998
_diffrn_reflns_theta_full 25.242
_diffrn_reflns_theta_max 28.335
_diffrn_reflns_theta_min 1.921
_exptl_absorpt_coefficient_mu 0.102
_exptl_absorpt_correction_T_max 0.7457
_exptl_absorpt_correction_T_min 0.6620
_exptl_absorpt_correction_type multi-scan
_exptl_absorpt_process_details 'SADABS (Bruker, 2008)'
_exptl_crystal_colour colourless
_exptl_crystal_density_diffrn 1.340
_exptl_crystal_description block
_exptl_crystal_F_000 680
_exptl_crystal_size_max 0.220
_exptl_crystal_size_mid 0.150
_exptl_crystal_size_min 0.100
_refine_diff_density_max 0.252
_refine_diff_density_min -0.174
_refine_diff_density_rms 0.040
_refine_ls_abs_structure_details
; 
 Flack x determined using 1574 quotients [(I+)-(I-)]/[(I+)+(I-)] 
 (Parsons, Flack and Wagner, Acta Cryst. B69 (2013) 249-259). 
;
_refine_ls_abs_structure_Flack -0.16(18)
_refine_ls_extinction_method none
_refine_ls_goodness_of_fit_ref 1.036
_refine_ls_hydrogen_treatment constr
_refine_ls_matrix_type full
_refine_ls_number_parameters 211
_refine_ls_number_reflns 3947
_refine_ls_number_restraints 0
_refine_ls_restrained_S_all 1.036
_refine_ls_R_factor_all 0.0315
_refine_ls_R_factor_gt 0.0293
_refine_ls_shift/su_max 0.000
_refine_ls_shift/su_mean 0.000
_refine_ls_structure_factor_coef Fsqd
_refine_ls_weighting_details 'w=1/[\s^2^(Fo^2^)+(0.0486P)^2^+0.3221P] where P=(Fo^2^+2Fc^2^)/3'
_refine_ls_weighting_scheme calc
_refine_ls_wR_factor_gt 0.0779
_refine_ls_wR_factor_ref 0.0801
_reflns_Friedel_coverage 0.740
_reflns_Friedel_fraction_full 1.000
_reflns_Friedel_fraction_max 0.998
_reflns_number_gt 3772
_reflns_number_total 3947
_reflns_threshold_expression 'I > 2\s(I)'
_cod_data_source_file ol502305j_si_002.cif
_cod_data_source_block structure4c
_cod_depositor_comments 'Adding full bibliography for 1517461--1517464.cif.'
_cod_database_code 1517461
_shelx_space_group_comment
; 
The symmetry employed for this shelxl refinement is uniquely defined 
by the following loop, which should always be used as a source of 
symmetry information in preference to the above space-group names. 
They are only intended as comments. 
;
_shelx_estimated_absorpt_t_min 0.978
_shelx_estimated_absorpt_t_max 0.990
_shelxl_version_number 2014-3

loop_
_space_group_symop_operation_xyz
'x, y, z'
'-x+1/2, -y, z+1/2'
'-x, y+1/2, -z+1/2'
'x+1/2, -y+1/2, -z'

loop_
_atom_site_label
_atom_site_type_symbol
_atom_site_fract_x
_atom_site_fract_y
_atom_site_fract_z
_atom_site_U_iso_or_equiv
_atom_site_adp_type
_atom_site_occupancy
_atom_site_site_symmetry_order
_atom_site_calc_flag
_atom_site_refinement_flags_posn
_atom_site_refinement_flags_adp
C1 C 1.0564(3) 0.17874(13) 0.07664(11) 0.0260(4) Uani 1 1 d . .
H1A H 1.1610 0.1677 0.0368 0.039 Uiso 1 1 calc R U
H1B H 0.9446 0.2006 0.0453 0.039 Uiso 1 1 calc R U
H1C H 1.0255 0.1206 0.1063 0.039 Uiso 1 1 calc R U
C2 C 1.1150(2) 0.25132(11) 0.14046(10) 0.0176(3) Uani 1 1 d . .
C3 C 0.4239(3) 0.61319(13) 0.27996(13) 0.0302(4) Uani 1 1 d . .
H3A H 0.3640 0.6395 0.2291 0.045 Uiso 1 1 calc R U
H3B H 0.4646 0.6638 0.3177 0.045 Uiso 1 1 calc R U
H3C H 0.3325 0.5734 0.3098 0.045 Uiso 1 1 calc R U
C4 C 0.5927(2) 0.55653(11) 0.25447(10) 0.0196(3) Uani 1 1 d . .
C5 C 0.6958(2) 0.40704(11) 0.20989(10) 0.0180(3) Uani 1 1 d . .
H5A H 0.7807 0.4410 0.1704 0.022 Uiso 1 1 calc R U
H5B H 0.6429 0.3526 0.1793 0.022 Uiso 1 1 calc R U
C6 C 0.8090(2) 0.37381(10) 0.28605(9) 0.0138(3) Uani 1 1 d . .
H6 H 0.8266 0.4276 0.3257 0.017 Uiso 1 1 calc R U
C7 C 1.0045(2) 0.33609(10) 0.26248(9) 0.0136(3) Uani 1 1 d . .
H7 H 1.0862 0.3875 0.2401 0.016 Uiso 1 1 calc R U
C8 C 1.0998(2) 0.29082(10) 0.34046(9) 0.0138(3) Uani 1 1 d . .
H8 H 1.2250 0.2630 0.3242 0.017 Uiso 1 1 calc R U
C9 C 0.9672(2) 0.21566(10) 0.37564(9) 0.0156(3) Uani 1 1 d . .
H9A H 0.9444 0.1671 0.3321 0.019 Uiso 1 1 calc R U
H9B H 1.0247 0.1859 0.4263 0.019 Uiso 1 1 calc R U
C10 C 0.7820(2) 0.26292(10) 0.39938(9) 0.0151(3) Uani 1 1 d . .
H10 H 0.6938 0.2140 0.4215 0.018 Uiso 1 1 calc R U
C11 C 1.1264(2) 0.36238(10) 0.41016(9) 0.0136(3) Uani 1 1 d . .
C12 C 0.9794(2) 0.37732(10) 0.46839(9) 0.0138(3) Uani 1 1 d . .
C13 C 0.9997(2) 0.44096(11) 0.53452(9) 0.0166(3) Uani 1 1 d . .
H13 H 0.8988 0.4502 0.5738 0.020 Uiso 1 1 calc R U
C14 C 1.1674(2) 0.49087(11) 0.54310(10) 0.0177(3) Uani 1 1 d . .
H14 H 1.1799 0.5348 0.5879 0.021 Uiso 1 1 calc R U
C15 C 1.3183(2) 0.47718(11) 0.48646(10) 0.0177(3) Uani 1 1 d . .
C16 C 1.2950(2) 0.41228(11) 0.42082(9) 0.0158(3) Uani 1 1 d . .
H16 H 1.3970 0.4019 0.3824 0.019 Uiso 1 1 calc R U
C17 C 1.5026(3) 0.52968(14) 0.49706(12) 0.0279(4) Uani 1 1 d . .
H17A H 1.5955 0.5070 0.4554 0.042 Uiso 1 1 calc R U
H17B H 1.5518 0.5198 0.5547 0.042 Uiso 1 1 calc R U
H17C H 1.4802 0.5963 0.4880 0.042 Uiso 1 1 calc R U
O1 O 1.26472(18) 0.29199(9) 0.14175(8) 0.0235(3) Uani 1 1 d . .
O2 O 0.97235(16) 0.26695(7) 0.19642(7) 0.0160(2) Uani 1 1 d . .
O3 O 0.75423(19) 0.58426(8) 0.24956(8) 0.0263(3) Uani 1 1 d . .
O4 O 0.54234(16) 0.46766(8) 0.23607(7) 0.0176(2) Uani 1 1 d . .
O5 O 0.69391(15) 0.30519(7) 0.32794(7) 0.0151(2) Uani 1 1 d . .
O6 O 0.80741(16) 0.33090(8) 0.46524(7) 0.0163(2) Uani 1 1 d . .

loop_
_atom_site_aniso_label
_atom_site_aniso_U_11
_atom_site_aniso_U_22
_atom_site_aniso_U_33
_atom_site_aniso_U_23
_atom_site_aniso_U_13
_atom_site_aniso_U_12
C1 0.0282(9) 0.0288(9) 0.0212(8) -0.0103(7) 0.0000(7) 0.0038(7)
C2 0.0214(7) 0.0170(7) 0.0145(6) -0.0002(5) 0.0014(6) 0.0042(6)
C3 0.0316(10) 0.0231(8) 0.0360(10) 0.0039(7) 0.0001(8) 0.0116(7)
C4 0.0254(8) 0.0156(7) 0.0177(7) 0.0056(6) -0.0019(6) 0.0033(6)
C5 0.0209(7) 0.0180(7) 0.0152(6) 0.0001(5) -0.0015(6) 0.0042(6)
C6 0.0155(7) 0.0130(6) 0.0131(6) 0.0005(5) 0.0011(5) -0.0001(5)
C7 0.0153(6) 0.0132(6) 0.0122(6) -0.0017(5) 0.0011(5) -0.0007(5)
C8 0.0133(7) 0.0137(6) 0.0144(6) -0.0011(5) -0.0001(5) 0.0011(5)
C9 0.0187(7) 0.0116(6) 0.0164(6) 0.0005(5) -0.0013(5) 0.0001(6)
C10 0.0170(7) 0.0137(6) 0.0145(6) 0.0018(5) 0.0009(5) -0.0024(5)
C11 0.0155(6) 0.0120(6) 0.0135(6) 0.0006(5) -0.0016(5) 0.0022(5)
C12 0.0142(6) 0.0131(6) 0.0140(6) 0.0028(5) -0.0016(5) 0.0009(5)
C13 0.0183(7) 0.0172(7) 0.0141(6) -0.0005(5) 0.0001(6) 0.0048(6)
C14 0.0213(8) 0.0160(7) 0.0159(6) -0.0028(5) -0.0049(6) 0.0033(6)
C15 0.0169(7) 0.0167(7) 0.0196(7) -0.0001(6) -0.0059(6) 0.0009(6)
C16 0.0133(7) 0.0178(7) 0.0163(6) 0.0007(5) -0.0004(5) 0.0014(5)
C17 0.0212(8) 0.0319(9) 0.0306(9) -0.0092(7) -0.0057(7) -0.0060(7)
O1 0.0224(6) 0.0230(6) 0.0251(6) -0.0011(5) 0.0071(5) -0.0012(5)
O2 0.0171(5) 0.0169(5) 0.0140(5) -0.0047(4) 0.0013(4) -0.0006(4)
O3 0.0267(6) 0.0192(6) 0.0330(7) 0.0037(5) 0.0017(5) -0.0036(5)
O4 0.0169(5) 0.0167(5) 0.0193(5) 0.0024(4) -0.0020(4) 0.0023(4)
O5 0.0137(5) 0.0156(5) 0.0159(5) 0.0023(4) 0.0000(4) -0.0019(4)
O6 0.0158(5) 0.0180(5) 0.0153(5) -0.0013(4) 0.0026(4) -0.0023(4)

loop_
_atom_type_symbol
_atom_type_description
_atom_type_scat_dispersion_real
_atom_type_scat_dispersion_imag
_atom_type_scat_source
C C 0.0033 0.0016 'International Tables Vol C Tables 4.2.6.8 and 6.1.1.4'
H H 0.0000 0.0000 'International Tables Vol C Tables 4.2.6.8 and 6.1.1.4'
O O 0.0106 0.0060 'International Tables Vol C Tables 4.2.6.8 and 6.1.1.4'

loop_
_geom_angle_atom_site_label_1
_geom_angle_atom_site_label_2
_geom_angle_atom_site_label_3
_geom_angle
C2 C1 H1A 109.5
C2 C1 H1B 109.5
H1A C1 H1B 109.5
C2 C1 H1C 109.5
H1A C1 H1C 109.5
H1B C1 H1C 109.5
O1 C2 O2 123.87(14)
O1 C2 C1 125.93(15)
O2 C2 C1 110.18(14)
C4 C3 H3A 109.5
C4 C3 H3B 109.5
H3A C3 H3B 109.5
C4 C3 H3C 109.5
H3A C3 H3C 109.5
H3B C3 H3C 109.5
O3 C4 O4 122.91(15)
O3 C4 C3 125.88(16)
O4 C4 C3 111.20(14)
O4 C5 C6 110.92(12)
O4 C5 H5A 109.5
C6 C5 H5A 109.5
O4 C5 H5B 109.5
C6 C5 H5B 109.5
H5A C5 H5B 108.0
O5 C6 C5 106.38(12)
O5 C6 C7 112.15(12)
C5 C6 C7 113.23(12)
O5 C6 H6 108.3
C5 C6 H6 108.3
C7 C6 H6 108.3
O2 C7 C6 106.00(11)
O2 C7 C8 110.36(11)
C6 C7 C8 110.44(11)
O2 C7 H7 110.0
C6 C7 H7 110.0
C8 C7 H7 110.0
C11 C8 C9 106.99(12)
C11 C8 C7 110.08(12)
C9 C8 C7 108.64(12)
C11 C8 H8 110.4
C9 C8 H8 110.4
C7 C8 H8 110.4
C10 C9 C8 107.31(12)
C10 C9 H9A 110.3
C8 C9 H9A 110.3
C10 C9 H9B 110.3
C8 C9 H9B 110.3
H9A C9 H9B 108.5
O5 C10 O6 109.56(12)
O5 C10 C9 111.84(12)
O6 C10 C9 112.04(12)
O5 C10 H10 107.7
O6 C10 H10 107.7
C9 C10 H10 107.7
C16 C11 C12 118.13(13)
C16 C11 C8 122.69(13)
C12 C11 C8 119.14(13)
O6 C12 C13 115.68(13)
O6 C12 C11 123.39(13)
C13 C12 C11 120.94(14)
C14 C13 C12 119.95(14)
C14 C13 H13 120.0
C12 C13 H13 120.0
C13 C14 C15 120.72(14)
C13 C14 H14 119.6
C15 C14 H14 119.6
C14 C15 C16 118.28(15)
C14 C15 C17 120.76(14)
C16 C15 C17 120.95(15)
C11 C16 C15 121.96(14)
C11 C16 H16 119.0
C15 C16 H16 119.0
C15 C17 H17A 109.5
C15 C17 H17B 109.5
H17A C17 H17B 109.5
C15 C17 H17C 109.5
H17A C17 H17C 109.5
H17B C17 H17C 109.5
C2 O2 C7 117.50(12)
C4 O4 C5 115.59(12)
C10 O5 C6 114.21(11)
C12 O6 C10 117.59(11)

loop_
_geom_bond_atom_site_label_1
_geom_bond_atom_site_label_2
_geom_bond_distance
C1 C2 1.504(2)
C1 H1A 0.9800
C1 H1B 0.9800
C1 H1C 0.9800
C2 O1 1.204(2)
C2 O2 1.3536(19)
C3 C4 1.494(2)
C3 H3A 0.9800
C3 H3B 0.9800
C3 H3C 0.9800
C4 O3 1.207(2)
C4 O4 1.355(2)
C5 O4 1.4464(19)
C5 C6 1.515(2)
C5 H5A 0.9900
C5 H5B 0.9900
C6 O5 1.4352(17)
C6 C7 1.524(2)
C6 H6 1.0000
C7 O2 1.4544(17)
C7 C8 1.541(2)
C7 H7 1.0000
C8 C11 1.514(2)
C8 C9 1.530(2)
C8 H8 1.0000
C9 C10 1.516(2)
C9 H9A 0.9900
C9 H9B 0.9900
C10 O5 1.4192(17)
C10 O6 1.4340(18)
C10 H10 1.0000
C11 C16 1.396(2)
C11 C12 1.398(2)
C12 O6 1.3821(18)
C12 C13 1.391(2)
C13 C14 1.387(2)
C13 H13 0.9500
C14 C15 1.400(2)
C14 H14 0.9500
C15 C16 1.400(2)
C15 C17 1.509(2)
C16 H16 0.9500
C17 H17A 0.9800
C17 H17B 0.9800
C17 H17C 0.9800

loop_
_geom_torsion_atom_site_label_1
_geom_torsion_atom_site_label_2
_geom_torsion_atom_site_label_3
_geom_torsion_atom_site_label_4
_geom_torsion
O4 C5 C6 O5 74.51(14)
O4 C5 C6 C7 -161.87(12)
O5 C6 C7 O2 68.07(14)
C5 C6 C7 O2 -52.32(15)
O5 C6 C7 C8 -51.48(15)
C5 C6 C7 C8 -171.87(12)
O2 C7 C8 C11 -177.95(12)
C6 C7 C8 C11 -61.07(15)
O2 C7 C8 C9 -61.10(15)
C6 C7 C8 C9 55.78(15)
C11 C8 C9 C10 59.53(15)
C7 C8 C9 C10 -59.28(14)
C8 C9 C10 O5 60.82(15)
C8 C9 C10 O6 -62.64(14)
C9 C8 C11 C16 147.51(14)
C7 C8 C11 C16 -94.61(16)
C9 C8 C11 C12 -30.18(18)
C7 C8 C11 C12 87.69(16)
C16 C11 C12 O6 -178.83(13)
C8 C11 C12 O6 -1.0(2)
C16 C11 C12 C13 0.8(2)
C8 C11 C12 C13 178.56(13)
O6 C12 C13 C14 179.88(13)
C11 C12 C13 C14 0.3(2)
C12 C13 C14 C15 -0.8(2)
C13 C14 C15 C16 0.3(2)
C13 C14 C15 C17 -178.45(14)
C12 C11 C16 C15 -1.3(2)
C8 C11 C16 C15 -178.97(13)
C14 C15 C16 C11 0.7(2)
C17 C15 C16 C11 179.50(15)
O1 C2 O2 C7 -1.0(2)
C1 C2 O2 C7 -179.52(13)
C6 C7 O2 C2 152.91(12)
C8 C7 O2 C2 -87.49(15)
O3 C4 O4 C5 0.1(2)
C3 C4 O4 C5 179.49(13)
C6 C5 O4 C4 78.77(15)
O6 C10 O5 C6 66.44(15)
C9 C10 O5 C6 -58.41(15)
C5 C6 O5 C10 177.29(11)
C7 C6 O5 C10 53.00(15)
C13 C12 O6 C10 -178.46(12)
C11 C12 O6 C10 1.15(19)
O5 C10 O6 C12 -93.39(14)
C9 C10 O6 C12 31.34(16)
